data_2207949
loop_
_publ_author_name
'Estrada, Jes\'us'
'Aguirre, Gerardo'
'Somanathan, Ratnasamy'
'Bern\`es, Sylvain'

_publ_section_title
;
 2,2',6,6'-Tetrabromobiphenyl
;
_journal_coeditor_code AC6215
_journal_issue 2
_journal_name_full 'Acta Crystallographica Section E'
_journal_page_first o388
_journal_page_last o389
_journal_paper_doi 10.1107/S1600536805042145
_journal_volume 62
_journal_year 2006
_chemical_formula_iupac 'C12 H6 Br4'
_chemical_formula_moiety 'C12 H6 Br4'
_chemical_formula_sum 'C12 H6 Br4'
_chemical_formula_weight 469.81
_chemical_melting_point 488.0(10)
_chemical_name_common 2,6,2',6'-Tetrabromobiphenyl
_chemical_name_systematic 2,6,2',6'-Tetrabromobiphenyl
_space_group_IT_number 60
_symmetry_cell_setting orthorhombic
_symmetry_space_group_name_Hall '-P 2n 2ab'
_symmetry_space_group_name_H-M 'P b c n'
_atom_sites_solution_hydrogens geom
_atom_sites_solution_primary direct
_atom_sites_solution_secondary difmap
_audit_creation_method SHELXTL-Plus
_cell_angle_alpha 90.00
_cell_angle_beta 90.00
_cell_angle_gamma 90.00
_cell_formula_units_Z 4
_cell_length_a 10.615(3)
_cell_length_b 9.8137(18)
_cell_length_c 12.768(3)
_cell_measurement_reflns_used 64
_cell_measurement_temperature 298(2)
_cell_measurement_theta_max 11.84
_cell_measurement_theta_min 4.83
_cell_volume 1330.1(5)
_computing_cell_refinement XSCANS
_computing_data_collection 'XSCANS (Siemens, 1996)'
_computing_data_reduction XSCANS
_computing_molecular_graphics SHELXTL-Plus
_computing_publication_material SHELXTL-Plus
_computing_structure_refinement SHELXTL-Plus
_computing_structure_solution 'SHELXTL-Plus (Sheldrick, 1998)'
_diffrn_ambient_temperature 296.0(10)
_diffrn_measured_fraction_theta_full 0.998
_diffrn_measured_fraction_theta_max 0.998
_diffrn_measurement_device_type 'Bruker P4'
_diffrn_measurement_method \w/2\q
_diffrn_radiation_monochromator graphite
_diffrn_radiation_type MoK\a
_diffrn_radiation_wavelength 0.71073
_diffrn_reflns_av_R_equivalents 0.0526
_diffrn_reflns_av_sigmaI/netI 0.0546
_diffrn_reflns_limit_h_max 12
_diffrn_reflns_limit_h_min -12
_diffrn_reflns_limit_k_max 8
_diffrn_reflns_limit_k_min -11
_diffrn_reflns_limit_l_max 15
_diffrn_reflns_limit_l_min -15
_diffrn_reflns_number 2756
_diffrn_reflns_theta_full 25.00
_diffrn_reflns_theta_max 25.00
_diffrn_reflns_theta_min 2.83
_diffrn_standards_decay_% 7
_diffrn_standards_interval_count 97
_diffrn_standards_number 3
_exptl_absorpt_coefficient_mu 12.071
_exptl_absorpt_correction_T_max 0.027
_exptl_absorpt_correction_T_min 0.004
_exptl_absorpt_correction_type refdelf
_exptl_absorpt_process_details
;
DIFABS in WinGX (Walker & Stuart, 1983; Farrugia, 1999)
;
_exptl_crystal_colour Colourless
_exptl_crystal_density_diffrn 2.346
_exptl_crystal_density_method 'not measured'
_exptl_crystal_description 'irregular fragment'
_exptl_crystal_F_000 872
_exptl_crystal_size_max 0.4
_exptl_crystal_size_mid 0.4
_exptl_crystal_size_min 0.3
_refine_diff_density_max 0.653
_refine_diff_density_min -0.448
_refine_ls_extinction_coef 0.0024(5)
_refine_ls_extinction_expression Fc^*^=kFc[1+0.001xFc^2^\l^3^/sin(2\q)]^-1/4^
_refine_ls_extinction_method 'SHELXTL-Plus (Sheldrick, 1998)'
_refine_ls_goodness_of_fit_ref 1.048
_refine_ls_hydrogen_treatment constr
_refine_ls_matrix_type full
_refine_ls_number_parameters 74
_refine_ls_number_reflns 1168
_refine_ls_number_restraints 0
_refine_ls_restrained_S_all 1.048
_refine_ls_R_factor_all 0.0911
_refine_ls_R_factor_gt 0.0481
_refine_ls_shift/su_max 0.000
_refine_ls_shift/su_mean 0.000
_refine_ls_structure_factor_coef Fsqd
_refine_ls_weighting_details 'calc w = 1/[\s^2^(Fo^2^)+(0.0433P)^2^+5.0627P] where P=(Fo^2^+2Fc^2^)/3'
_refine_ls_weighting_scheme calc
_refine_ls_wR_factor_gt 0.1070
_refine_ls_wR_factor_ref 0.1274
_reflns_number_gt 729
_reflns_number_total 1168
_reflns_threshold_expression I>2\s(I)
_cod_data_source_file ac6215.cif
_cod_data_source_block I
_cod_depositor_comments
;
The following automatic conversions were performed:
'_symmetry_cell_setting' value 'Orthorhombic' changed to 'orthorhombic'
according to '/home/saulius/struct/CIF-dictionaries/cif_core.dic'
dictionary named 'cif_core.dic' version 2.4.1 from 2010-06-29.

Automatic conversion script
Id: cif_fix_enum 1527 2010-12-29 10:47:43Z saulius 

The following automatic conversions were performed:

'_chemical_melting_point' value '487-489' was changed to '488.0(10)'
- the average value was taken and precision was estimated.

Automatic conversion script
Id: cif_fix_values 1646 2011-03-28 12:23:43Z adriana 

The following automatic conversions were performed:

'_chemical_melting_point' value '487-489' was changed to '488.0(10)'
- the average value was taken and precision was
estimated.

'_symmetry_cell_setting' value 'Orthorhombic' changed to
'orthorhombic' according to
/home/saulius/struct/CIF-dictionaries/cif_core.dic dictionary named
'cif_core.dic' version 2.4.1 from 2010-06-29.

Automatic conversion script
Id: cif_fix_values 1715 2011-07-08 13:25:40Z adriana 
;
_cod_original_cell_volume 1330.2(5)
_cod_database_code 2207949
_cod_database_fobs_code 2207949

loop_
_symmetry_equiv_pos_as_xyz
'x, y, z'
'-x+1/2, -y+1/2, z+1/2'
'-x, y, -z+1/2'
'x+1/2, -y+1/2, -z'
'-x, -y, -z'
'x-1/2, y-1/2, -z-1/2'
'x, -y, z-1/2'
'-x-1/2, y-1/2, z'

loop_
_atom_site_label
_atom_site_fract_x
_atom_site_fract_y
_atom_site_fract_z
_atom_site_U_iso_or_equiv
_atom_site_adp_type
_atom_site_calc_flag
_atom_site_refinement_flags
_atom_site_occupancy
_atom_site_type_symbol
Br1 0.49817(10) 0.84213(9) 0.07626(7) 0.0717(4) Uani d . 1 Br
Br2 0.61036(13) 0.45561(12) 0.39293(9) 0.0962(5) Uani d . 1 Br
C1 0.5686(8) 0.6535(7) 0.2345(6) 0.052(2) Uani d . 1 C
C2 0.6120(9) 0.7357(8) 0.1542(6) 0.055(2) Uani d . 1 C
C3 0.7379(10) 0.7435(9) 0.1270(7) 0.065(3) Uani d . 1 C
H3B 0.7640 0.8006 0.0731 0.078 Uiso calc R 1 H
C4 0.8239(10) 0.6658(10) 0.1806(8) 0.079(3) Uani d . 1 C
H4B 0.9091 0.6717 0.1643 0.095 Uiso calc R 1 H
C5 0.7842(10) 0.5794(10) 0.2582(7) 0.073(3) Uani d . 1 C
H5B 0.8420 0.5243 0.2929 0.088 Uiso calc R 1 H
C6 0.6596(10) 0.5744(9) 0.2846(7) 0.063(3) Uani d . 1 C

loop_
_atom_site_aniso_label
_atom_site_aniso_U_11
_atom_site_aniso_U_22
_atom_site_aniso_U_33
_atom_site_aniso_U_12
_atom_site_aniso_U_13
_atom_site_aniso_U_23
Br1 0.0692(7) 0.0746(7) 0.0713(6) 0.0143(6) -0.0011(6) 0.0129(5)
Br2 0.1017(10) 0.0964(8) 0.0904(8) 0.0241(7) 0.0159(7) 0.0373(6)
C1 0.052(5) 0.051(4) 0.053(5) 0.003(4) -0.002(4) -0.004(4)
C2 0.047(6) 0.064(5) 0.053(4) 0.004(5) 0.008(4) -0.003(4)
C3 0.059(7) 0.066(6) 0.070(5) 0.000(5) 0.011(5) 0.006(5)
C4 0.046(6) 0.098(8) 0.092(7) 0.014(6) 0.003(6) -0.003(6)
C5 0.055(7) 0.089(7) 0.075(6) 0.032(6) 0.007(6) 0.015(5)
C6 0.067(7) 0.060(5) 0.063(5) 0.012(5) 0.008(5) 0.002(4)

loop_
_atom_type_symbol
_atom_type_description
_atom_type_scat_dispersion_real
_atom_type_scat_dispersion_imag
_atom_type_scat_source
C C 0.0033 0.0016 'International Tables Vol C Tables 4.2.6.8 and 6.1.1.4'
H H 0.0000 0.0000 'International Tables Vol C Tables 4.2.6.8 and 6.1.1.4'
Br Br -0.2901 2.4595 'International Tables Vol C Tables 4.2.6.8 and 6.1.1.4'

loop_
_geom_angle_atom_site_label_1
_geom_angle_atom_site_label_2
_geom_angle_atom_site_label_3
_geom_angle_site_symmetry_3
_geom_angle
_geom_angle_publ_flag
C2 C1 C6 . 115.7(8) yes
C2 C1 C1 3_655 121.1(8) yes
C6 C1 C1 3_655 123.2(8) yes
C1 C2 C3 . 122.7(8) yes
C1 C2 Br1 . 120.1(7) yes
C3 C2 Br1 . 117.2(7) yes
C4 C3 C2 . 119.1(9) ?
C4 C3 H3B . 120.4 ?
C2 C3 H3B . 120.4 ?
C5 C4 C3 . 120.0(10) ?
C5 C4 H4B . 120.0 ?
C3 C4 H4B . 120.0 ?
C6 C5 C4 . 119.9(9) ?
C6 C5 H5B . 120.0 ?
C4 C5 H5B . 120.0 ?
C5 C6 C1 . 122.5(9) yes
C5 C6 Br2 . 118.2(7) yes
C1 C6 Br2 . 119.3(7) yes

loop_
_geom_bond_atom_site_label_1
_geom_bond_atom_site_label_2
_geom_bond_site_symmetry_2
_geom_bond_distance
_geom_bond_publ_flag
Br1 C2 . 1.882(9) yes
Br2 C6 . 1.883(9) yes
C1 C2 . 1.383(11) ?
C1 C6 . 1.394(12) ?
C1 C1 3_655 1.509(17) yes
C2 C3 . 1.383(13) ?
C3 C4 . 1.372(13) ?
C3 H3B . 0.9300 ?
C4 C5 . 1.370(13) ?
C4 H4B . 0.9300 ?
C5 C6 . 1.366(14) ?
C5 H5B . 0.9300 ?

loop_
_geom_torsion_atom_site_label_1
_geom_torsion_atom_site_label_2
_geom_torsion_atom_site_label_3
_geom_torsion_atom_site_label_4
_geom_torsion_site_symmetry_1
_geom_torsion
C6 C1 C2 C3 . -2.2(12)
C1 C1 C2 C3 3_655 176.7(8)
C6 C1 C2 Br1 . 177.4(6)
C1 C1 C2 Br1 3_655 -3.7(10)
C1 C2 C3 C4 . 0.7(14)
Br1 C2 C3 C4 . -178.9(7)
C2 C3 C4 C5 . 1.6(14)
C3 C4 C5 C6 . -2.3(15)
C4 C5 C6 C1 . 0.8(16)
C4 C5 C6 Br2 . -179.2(7)
C2 C1 C6 C5 . 1.4(13)
C1 C1 C6 C5 3_655 -177.4(9)
C2 C1 C6 Br2 . -178.6(6)
C1 C1 C6 Br2 3_655 2.6(11)
